data_4086073
loop_
_publ_author_name
'Tong, Peng'
'Yang, Dawei'
'Li, Yang'
'Wang, Baomin'
'Qu, Jingping'

_publ_section_title
;
 Hydration of Nitriles to Amides by Thiolate-Bridged Diiron Complexes
;
_journal_issue 14
_journal_name_full Organometallics
_journal_page_first 3571
_journal_paper_doi 10.1021/acs.organomet.5b00387
_journal_volume 34
_journal_year 2015
_chemical_formula_sum 'C30 H46 F12 Fe2 N2 P2 S2'
_chemical_formula_weight 900.45
_chemical_name_systematic
; 
 ? 
;
_space_group_IT_number 15
_symmetry_cell_setting monoclinic
_symmetry_space_group_name_Hall '-C 2yc'
_symmetry_space_group_name_H-M 'C 1 2/c 1'
_atom_sites_solution_hydrogens geom
_atom_sites_solution_primary direct
_atom_sites_solution_secondary difmap
_audit_creation_method SHELXL-97
_cell_angle_alpha 90.00
_cell_angle_beta 102.608(5)
_cell_angle_gamma 90.00
_cell_formula_units_Z 4
_cell_length_a 10.461(4)
_cell_length_b 22.202(8)
_cell_length_c 16.698(6)
_cell_measurement_temperature 296(2)
_cell_volume 3785(2)
_computing_cell_refinement 'Bruker SMART'
_computing_data_collection 'Bruker SMART'
_computing_data_reduction 'Bruker SAINT'
_computing_molecular_graphics 'Bruker SHELXTL'
_computing_publication_material 'Bruker SHELXTL'
_computing_structure_refinement 'SHELXL-97 (Sheldrick, 1997)'
_computing_structure_solution 'SHELXS-97 (Sheldrick, 1990)'
_diffrn_ambient_temperature 296(2)
_diffrn_measured_fraction_theta_full 1.000
_diffrn_measured_fraction_theta_max 1.000
_diffrn_measurement_device_type 'CCD area detector'
_diffrn_measurement_method 'phi and omega scans'
_diffrn_radiation_monochromator graphite
_diffrn_radiation_source 'fine-focus sealed tube'
_diffrn_radiation_type MoK\a
_diffrn_radiation_wavelength 0.71073
_diffrn_reflns_av_R_equivalents 0.0382
_diffrn_reflns_av_sigmaI/netI 0.0422
_diffrn_reflns_limit_h_max 12
_diffrn_reflns_limit_h_min -12
_diffrn_reflns_limit_k_max 26
_diffrn_reflns_limit_k_min -16
_diffrn_reflns_limit_l_max 19
_diffrn_reflns_limit_l_min -18
_diffrn_reflns_number 10277
_diffrn_reflns_theta_full 25.00
_diffrn_reflns_theta_max 25.00
_diffrn_reflns_theta_min 1.83
_exptl_absorpt_coefficient_mu 1.046
_exptl_absorpt_correction_T_max 0.7874
_exptl_absorpt_correction_T_min 0.7241
_exptl_absorpt_correction_type empirical
_exptl_absorpt_process_details SADABS
_exptl_crystal_colour black
_exptl_crystal_density_diffrn 1.580
_exptl_crystal_density_method 'not measured'
_exptl_crystal_description block
_exptl_crystal_F_000 1848
_exptl_crystal_size_max 0.33
_exptl_crystal_size_mid 0.31
_exptl_crystal_size_min 0.24
_refine_diff_density_max 0.763
_refine_diff_density_min -0.976
_refine_diff_density_rms 0.109
_refine_ls_extinction_method none
_refine_ls_goodness_of_fit_ref 1.000
_refine_ls_hydrogen_treatment 'riding mode'
_refine_ls_matrix_type full
_refine_ls_number_parameters 247
_refine_ls_number_reflns 3346
_refine_ls_number_restraints 0
_refine_ls_restrained_S_all 1.000
_refine_ls_R_factor_all 0.0907
_refine_ls_R_factor_gt 0.0654
_refine_ls_shift/su_max 0.000
_refine_ls_shift/su_mean 0.000
_refine_ls_structure_factor_coef Fsqd
_refine_ls_weighting_details 'calc w=1/[\s^2^(Fo^2^)+(0.1048P)^2^+14.3803P] where P=(Fo^2^+2Fc^2^)/3'
_refine_ls_weighting_scheme calc
_refine_ls_wR_factor_gt 0.1783
_refine_ls_wR_factor_ref 0.1927
_reflns_number_gt 2336
_reflns_number_total 3346
_reflns_threshold_expression >2sigma(I)
_cod_data_source_file om5b00387_si_002.cif
_cod_data_source_block 1
_cod_depositor_comments
;
The following automatic conversions were performed:

'_symmetry_cell_setting' value 'Monoclinic' changed to 'monoclinic'
according to
/usr/data/users/saulius/crontab/automatic-downloads/rss-feeds/ACS/lib/dictionaries/cif_core.dic
dictionary named 'cif_core.dic' version 2.4.2 from 2011-04-26.

Automatic conversion script
Id: cif_fix_values 3271 2015-04-21 07:52:19Z andrius 

 Adding full bibliography for 4086073--4086077.cif.
;
_cod_original_sg_symbol_H-M 'C2/c  '
_cod_database_code 4086073

loop_
_symmetry_equiv_pos_as_xyz
'x, y, z'
'-x, y, -z+1/2'
'x+1/2, y+1/2, z'
'-x+1/2, y+1/2, -z+1/2'
'-x, -y, -z'
'x, -y, z-1/2'
'-x+1/2, -y+1/2, -z'
'x+1/2, -y+1/2, z-1/2'

loop_
_atom_site_label
_atom_site_type_symbol
_atom_site_fract_x
_atom_site_fract_y
_atom_site_fract_z
_atom_site_U_iso_or_equiv
_atom_site_adp_type
_atom_site_occupancy
_atom_site_symmetry_multiplicity
_atom_site_calc_flag
_atom_site_refinement_flags
_atom_site_disorder_assembly
_atom_site_disorder_group
Fe1 Fe 0.54691(7) 0.37243(3) 0.17929(4) 0.0419(3) Uani 1 1 d . . .
S1 S 0.33921(12) 0.37182(6) 0.19103(7) 0.0455(4) Uani 1 1 d . . .
P2 P 0.0000 0.5000 0.0000 0.0980(10) Uani 1 2 d S . .
P1 P 0.0000 0.18382(19) 0.2500 0.1438(18) Uani 1 2 d S . .
N1 N 0.5519(4) 0.2868(2) 0.1699(3) 0.0555(12) Uani 1 1 d . A .
C1 C 0.6342(6) 0.3737(3) 0.0738(4) 0.0617(15) Uani 1 1 d . . .
C2 C 0.5082(6) 0.4003(3) 0.0549(3) 0.0563(14) Uani 1 1 d . . .
C3 C 0.5106(5) 0.4518(3) 0.1054(3) 0.0523(13) Uani 1 1 d . . .
C4 C 0.6362(6) 0.4562(3) 0.1568(3) 0.0556(14) Uani 1 1 d . . .
C5 C 0.7118(5) 0.4066(3) 0.1378(4) 0.0605(15) Uani 1 1 d . . .
C6 C 0.6795(10) 0.3215(4) 0.0301(5) 0.108(3) Uani 1 1 d . . .
H6A H 0.7144 0.3360 -0.0149 0.162 Uiso 1 1 calc R . .
H6B H 0.6068 0.2952 0.0096 0.162 Uiso 1 1 calc R . .
H6C H 0.7462 0.2997 0.0676 0.162 Uiso 1 1 calc R . .
C7 C 0.3979(8) 0.3810(4) -0.0137(4) 0.089(2) Uani 1 1 d . . .
H7A H 0.4048 0.4014 -0.0633 0.133 Uiso 1 1 calc R . .
H7B H 0.3158 0.3909 -0.0002 0.133 Uiso 1 1 calc R . .
H7C H 0.4025 0.3383 -0.0215 0.133 Uiso 1 1 calc R . .
C8 C 0.4035(7) 0.4972(3) 0.0963(4) 0.0772(19) Uani 1 1 d . . .
H8A H 0.4165 0.5277 0.0581 0.116 Uiso 1 1 calc R . .
H8B H 0.4044 0.5153 0.1486 0.116 Uiso 1 1 calc R . .
H8C H 0.3207 0.4778 0.0763 0.116 Uiso 1 1 calc R . .
C9 C 0.6910(8) 0.5069(3) 0.2122(4) 0.084(2) Uani 1 1 d . . .
H9A H 0.7228 0.5377 0.1810 0.127 Uiso 1 1 calc R . .
H9B H 0.7619 0.4925 0.2544 0.127 Uiso 1 1 calc R . .
H9C H 0.6238 0.5234 0.2367 0.127 Uiso 1 1 calc R . .
C10 C 0.8554(6) 0.3960(4) 0.1761(5) 0.101(3) Uani 1 1 d . . .
H10A H 0.9085 0.4167 0.1447 0.151 Uiso 1 1 calc R . .
H10B H 0.8738 0.3536 0.1765 0.151 Uiso 1 1 calc R . .
H10C H 0.8748 0.4110 0.2314 0.151 Uiso 1 1 calc R . .
C11 C 0.2498(6) 0.3012(3) 0.1654(4) 0.0713(17) Uani 1 1 d . . .
H11A H 0.3115 0.2693 0.1615 0.086 Uiso 1 1 calc R . .
H11B H 0.2063 0.2908 0.2092 0.086 Uiso 1 1 calc R . .
C12 C 0.1523(9) 0.3048(4) 0.0882(5) 0.111(3) Uani 1 1 d . . .
H12A H 0.1086 0.2667 0.0771 0.167 Uiso 1 1 calc R . .
H12B H 0.1950 0.3146 0.0444 0.167 Uiso 1 1 calc R . .
H12C H 0.0894 0.3355 0.0923 0.167 Uiso 1 1 calc R . .
F3 F -0.0752(8) 0.2304(3) 0.1926(4) 0.180(3) Uani 1 1 d . . .
F9 F 0.0681(6) 0.4850(4) 0.0875(4) 0.172(3) Uani 1 1 d . . .
F8 F 0.0965(7) 0.5519(4) 0.0065(5) 0.186(3) Uani 1 1 d . . .
F2 F -0.0613(13) 0.1341(3) 0.1924(5) 0.247(6) Uani 1 1 d . . .
F1 F 0.1097(9) 0.1794(3) 0.2013(5) 0.178(3) Uani 1 1 d . . .
F7 F -0.1000(7) 0.5348(5) 0.0332(6) 0.233(5) Uani 1 1 d . . .
C25 C 0.5559(7) 0.2368(3) 0.1570(4) 0.0684(16) Uani 1 1 d . . .
C26 C 0.545(7) 0.169(3) 0.133(4) 0.11(2) Uani 0.53(3) 1 d P A 1
H14 H 0.4766 0.1530 0.0931 0.133 Uiso 0.53(3) 1 calc PR A 1
C27 C 0.638(3) 0.1370(13) 0.1717(16) 0.158(14) Uani 0.53(3) 1 d P A 1
H15A H 0.7048 0.1548 0.2107 0.189 Uiso 0.53(3) 1 calc PR A 1
H15B H 0.6406 0.0959 0.1615 0.189 Uiso 0.53(3) 1 calc PR A 1
C26' C 0.569(6) 0.175(3) 0.148(4) 0.078(15) Uani 0.47(3) 1 d P A 2
H14' H 0.6501 0.1585 0.1468 0.093 Uiso 0.47(3) 1 calc PR A 2
C27' C 0.464(4) 0.1401(12) 0.1404(16) 0.141(13) Uani 0.47(3) 1 d P A 2
H15C H 0.3826 0.1570 0.1415 0.170 Uiso 0.47(3) 1 calc PR A 2
H15D H 0.4710 0.0987 0.1343 0.170 Uiso 0.47(3) 1 calc PR A 2

loop_
_atom_site_aniso_label
_atom_site_aniso_U_11
_atom_site_aniso_U_22
_atom_site_aniso_U_33
_atom_site_aniso_U_23
_atom_site_aniso_U_13
_atom_site_aniso_U_12
Fe1 0.0459(4) 0.0456(5) 0.0348(4) -0.0004(3) 0.0103(3) 0.0003(3)
S1 0.0441(7) 0.0517(8) 0.0391(7) -0.0012(5) 0.0060(5) -0.0049(5)
P2 0.0783(19) 0.105(2) 0.107(2) 0.0099(19) 0.0123(17) 0.0028(17)
P1 0.243(6) 0.091(3) 0.115(3) 0.000 0.080(4) 0.000
N1 0.065(3) 0.056(3) 0.046(3) -0.006(2) 0.016(2) 0.001(2)
C1 0.073(4) 0.068(4) 0.053(3) 0.005(3) 0.034(3) 0.002(3)
C2 0.065(4) 0.066(4) 0.038(3) 0.004(3) 0.012(2) -0.012(3)
C3 0.052(3) 0.058(3) 0.049(3) 0.016(3) 0.016(2) 0.000(2)
C4 0.065(3) 0.061(3) 0.043(3) 0.007(3) 0.017(3) -0.010(3)
C5 0.050(3) 0.077(4) 0.059(3) 0.019(3) 0.021(3) 0.001(3)
C6 0.160(8) 0.094(6) 0.094(6) -0.007(4) 0.083(6) 0.022(5)
C7 0.094(5) 0.122(6) 0.044(3) 0.007(4) 0.001(3) -0.031(4)
C8 0.078(4) 0.073(4) 0.085(5) 0.032(4) 0.028(4) 0.018(3)
C9 0.111(6) 0.075(5) 0.063(4) 0.000(3) 0.010(4) -0.035(4)
C10 0.053(4) 0.150(8) 0.104(6) 0.041(6) 0.028(4) 0.004(4)
C11 0.060(4) 0.068(4) 0.080(4) -0.007(3) 0.003(3) -0.019(3)
C12 0.116(7) 0.126(7) 0.074(5) -0.008(5) -0.016(5) -0.050(6)
F3 0.281(9) 0.118(5) 0.149(5) 0.064(4) 0.068(6) 0.064(5)
F9 0.116(4) 0.263(8) 0.119(5) 0.071(5) -0.008(4) -0.013(5)
F8 0.173(6) 0.182(7) 0.197(7) 0.010(6) 0.026(5) -0.085(5)
F2 0.46(2) 0.118(6) 0.196(8) -0.051(5) 0.136(11) -0.029(7)
F1 0.261(8) 0.145(6) 0.169(6) -0.012(4) 0.135(6) -0.002(6)
F7 0.127(5) 0.306(11) 0.250(9) -0.127(8) 0.006(6) 0.081(6)
C25 0.093(5) 0.059(4) 0.057(4) -0.004(3) 0.023(3) 0.001(3)
C26 0.15(3) 0.09(4) 0.08(2) -0.01(2) -0.002(18) -0.01(3)
C27 0.22(3) 0.089(17) 0.14(2) -0.004(13) -0.025(19) 0.037(17)
C26' 0.11(3) 0.036(16) 0.09(3) -0.030(18) 0.03(3) -0.009(17)
C27' 0.21(4) 0.091(17) 0.115(19) -0.036(13) 0.03(2) -0.064(19)

loop_
_atom_type_symbol
_atom_type_description
_atom_type_scat_dispersion_real
_atom_type_scat_dispersion_imag
_atom_type_scat_source
C C 0.0033 0.0016 'International Tables Vol C Tables 4.2.6.8 and 6.1.1.4'
H H 0.0000 0.0000 'International Tables Vol C Tables 4.2.6.8 and 6.1.1.4'
N N 0.0061 0.0033 'International Tables Vol C Tables 4.2.6.8 and 6.1.1.4'
F F 0.0171 0.0103 'International Tables Vol C Tables 4.2.6.8 and 6.1.1.4'
P P 0.1023 0.0942 'International Tables Vol C Tables 4.2.6.8 and 6.1.1.4'
S S 0.1246 0.1234 'International Tables Vol C Tables 4.2.6.8 and 6.1.1.4'
Fe Fe 0.3463 0.8444 'International Tables Vol C Tables 4.2.6.8 and 6.1.1.4'

loop_
_geom_angle_atom_site_label_1
_geom_angle_atom_site_label_2
_geom_angle_atom_site_label_3
_geom_angle
_geom_angle_site_symmetry_1
_geom_angle_site_symmetry_3
N1 Fe1 C2 102.3(2) . .
N1 Fe1 C5 106.8(2) . .
C2 Fe1 C5 64.7(2) . .
N1 Fe1 C3 141.1(2) . .
C2 Fe1 C3 38.9(2) . .
C5 Fe1 C3 64.8(2) . .
N1 Fe1 C4 145.6(2) . .
C2 Fe1 C4 64.8(2) . .
C5 Fe1 C4 39.0(2) . .
C3 Fe1 C4 38.3(2) . .
N1 Fe1 C1 85.5(2) . .
C2 Fe1 C1 38.7(2) . .
C5 Fe1 C1 38.1(2) . .
C3 Fe1 C1 64.6(2) . .
C4 Fe1 C1 64.4(2) . .
N1 Fe1 S1 92.65(14) . .
C2 Fe1 S1 96.12(16) . .
C5 Fe1 S1 154.88(17) . .
C3 Fe1 S1 90.11(14) . .
C4 Fe1 S1 119.40(16) . .
C1 Fe1 S1 131.99(18) . .
N1 Fe1 S1 93.18(14) . 2_655
C2 Fe1 S1 154.12(16) . 2_655
C5 Fe1 S1 91.09(17) . 2_655
C3 Fe1 S1 123.71(16) . 2_655
C4 Fe1 S1 90.84(15) . 2_655
C1 Fe1 S1 124.17(18) . 2_655
S1 Fe1 S1 103.84(5) . 2_655
N1 Fe1 Fe1 95.30(13) . 2_655
C2 Fe1 Fe1 144.51(17) . 2_655
C5 Fe1 Fe1 138.13(18) . 2_655
C3 Fe1 Fe1 116.37(15) . 2_655
C4 Fe1 Fe1 113.62(15) . 2_655
C1 Fe1 Fe1 175.88(18) . 2_655
S1 Fe1 Fe1 52.06(4) . 2_655
S1 Fe1 Fe1 51.79(4) 2_655 2_655
C11 S1 Fe1 116.4(2) . .
C11 S1 Fe1 111.7(2) . 2_655
Fe1 S1 Fe1 76.15(5) . 2_655
F7 P2 F7 180.0(7) 5_565 .
F7 P2 F9 88.6(5) 5_565 5_565
F7 P2 F9 91.4(5) . 5_565
F7 P2 F9 91.4(5) 5_565 .
F7 P2 F9 88.6(5) . .
F9 P2 F9 180.0(6) 5_565 .
F7 P2 F8 84.9(5) 5_565 .
F7 P2 F8 95.1(5) . .
F9 P2 F8 93.8(4) 5_565 .
F9 P2 F8 86.2(4) . .
F7 P2 F8 95.1(5) 5_565 5_565
F7 P2 F8 84.9(5) . 5_565
F9 P2 F8 86.2(4) 5_565 5_565
F9 P2 F8 93.8(4) . 5_565
F8 P2 F8 180.000(1) . 5_565
F3 P1 F3 93.6(7) 2 .
F3 P1 F2 173.8(6) 2 .
F3 P1 F2 90.3(5) . .
F3 P1 F2 90.3(5) 2 2
F3 P1 F2 173.8(6) . 2
F2 P1 F2 86.2(8) . 2
F3 P1 F1 92.0(5) 2 .
F3 P1 F1 93.1(4) . .
F2 P1 F1 83.0(5) . .
F2 P1 F1 91.6(6) 2 .
F3 P1 F1 93.1(4) 2 2
F3 P1 F1 92.0(5) . 2
F2 P1 F1 91.6(6) . 2
F2 P1 F1 83.0(5) 2 2
F1 P1 F1 172.7(6) . 2
C25 N1 Fe1 173.7(5) . .
C5 C1 C2 108.0(5) . .
C5 C1 C6 125.7(7) . .
C2 C1 C6 126.2(7) . .
C5 C1 Fe1 70.2(3) . .
C2 C1 Fe1 69.3(3) . .
C6 C1 Fe1 128.5(5) . .
C1 C2 C3 108.0(5) . .
C1 C2 C7 125.1(6) . .
C3 C2 C7 126.6(6) . .
C1 C2 Fe1 72.0(3) . .
C3 C2 Fe1 71.2(3) . .
C7 C2 Fe1 128.0(4) . .
C4 C3 C2 108.1(5) . .
C4 C3 C8 126.7(6) . .
C2 C3 C8 124.7(5) . .
C4 C3 Fe1 71.4(3) . .
C2 C3 Fe1 69.9(3) . .
C8 C3 Fe1 130.7(4) . .
C3 C4 C5 107.5(5) . .
C3 C4 C9 127.7(6) . .
C5 C4 C9 124.2(6) . .
C3 C4 Fe1 70.3(3) . .
C5 C4 Fe1 69.9(3) . .
C9 C4 Fe1 131.9(4) . .
C1 C5 C4 108.3(5) . .
C1 C5 C10 126.7(6) . .
C4 C5 C10 124.8(6) . .
C1 C5 Fe1 71.8(3) . .
C4 C5 Fe1 71.1(3) . .
C10 C5 Fe1 127.2(4) . .
C1 C6 H6A 109.5 . .
C1 C6 H6B 109.5 . .
H6A C6 H6B 109.5 . .
C1 C6 H6C 109.5 . .
H6A C6 H6C 109.5 . .
H6B C6 H6C 109.5 . .
C2 C7 H7A 109.5 . .
C2 C7 H7B 109.5 . .
H7A C7 H7B 109.5 . .
C2 C7 H7C 109.5 . .
H7A C7 H7C 109.5 . .
H7B C7 H7C 109.5 . .
C3 C8 H8A 109.5 . .
C3 C8 H8B 109.5 . .
H8A C8 H8B 109.5 . .
C3 C8 H8C 109.5 . .
H8A C8 H8C 109.5 . .
H8B C8 H8C 109.5 . .
C4 C9 H9A 109.5 . .
C4 C9 H9B 109.5 . .
H9A C9 H9B 109.5 . .
C4 C9 H9C 109.5 . .
H9A C9 H9C 109.5 . .
H9B C9 H9C 109.5 . .
C5 C10 H10A 109.5 . .
C5 C10 H10B 109.5 . .
H10A C10 H10B 109.5 . .
C5 C10 H10C 109.5 . .
H10A C10 H10C 109.5 . .
H10B C10 H10C 109.5 . .
C12 C11 S1 112.5(5) . .
C12 C11 H11A 109.1 . .
S1 C11 H11A 109.1 . .
C12 C11 H11B 109.1 . .
S1 C11 H11B 109.1 . .
H11A C11 H11B 107.8 . .
C11 C12 H12A 109.5 . .
C11 C12 H12B 109.5 . .
H12A C12 H12B 109.5 . .
C11 C12 H12C 109.5 . .
H12A C12 H12C 109.5 . .
H12B C12 H12C 109.5 . .
N1 C25 C26' 175(3) . .
N1 C25 C26 173(3) . .
C26' C25 C26 12(5) . .
C27 C26 C25 114(5) . .
C27 C26 H14 123.2 . .
C25 C26 H14 123.2 . .
C26 C27 H15A 120.0 . .
C26 C27 H15B 120.0 . .
H15A C27 H15B 120.0 . .
C27' C26' C25 119(4) . .
C27' C26' H14' 120.4 . .
C25 C26' H14' 120.4 . .
C26' C27' H15C 120.0 . .
C26' C27' H15D 120.0 . .
H15C C27' H15D 120.0 . .

loop_
_geom_bond_atom_site_label_1
_geom_bond_atom_site_label_2
_geom_bond_distance
_geom_bond_site_symmetry_2
Fe1 N1 1.908(5) .
Fe1 C2 2.120(5) .
Fe1 C5 2.133(5) .
Fe1 C3 2.137(5) .
Fe1 C4 2.150(5) .
Fe1 C1 2.154(5) .
Fe1 S1 2.2238(16) .
Fe1 S1 2.2321(15) 2_655
Fe1 Fe1 2.7480(15) 2_655
S1 C11 1.828(6) .
S1 Fe1 2.2321(15) 2_655
P2 F7 1.500(7) 5_565
P2 F7 1.500(7) .
P2 F9 1.516(6) 5_565
P2 F9 1.516(6) .
P2 F8 1.521(6) .
P2 F8 1.521(6) 5_565
P1 F3 1.509(6) 2
P1 F3 1.509(6) .
P1 F2 1.513(9) .
P1 F2 1.513(9) 2
P1 F1 1.548(7) .
P1 F1 1.548(7) 2
N1 C25 1.135(8) .
C1 C5 1.398(9) .
C1 C2 1.416(8) .
C1 C6 1.501(9) .
C2 C3 1.418(8) .
C2 C7 1.500(8) .
C3 C4 1.407(7) .
C3 C8 1.489(8) .
C4 C5 1.430(8) .
C4 C9 1.491(8) .
C5 C10 1.517(9) .
C6 H6A 0.9600 .
C6 H6B 0.9600 .
C6 H6C 0.9600 .
C7 H7A 0.9600 .
C7 H7B 0.9600 .
C7 H7C 0.9600 .
C8 H8A 0.9600 .
C8 H8B 0.9600 .
C8 H8C 0.9600 .
C9 H9A 0.9600 .
C9 H9B 0.9600 .
C9 H9C 0.9600 .
C10 H10A 0.9600 .
C10 H10B 0.9600 .
C10 H10C 0.9600 .
C11 C12 1.461(9) .
C11 H11A 0.9700 .
C11 H11B 0.9700 .
C12 H12A 0.9600 .
C12 H12B 0.9600 .
C12 H12C 0.9600 .
C25 C26' 1.39(6) .
C25 C26 1.56(7) .
C26 C27 1.26(7) .
C26 H14 0.9300 .
C27 H15A 0.9300 .
C27 H15B 0.9300 .
C26' C27' 1.33(8) .
C26' H14' 0.9300 .
C27' H15C 0.9300 .
C27' H15D 0.9300 .
